data_4305559
loop_
_publ_author_name
'Brendan F. Abrahams'
'Berin A. Boughton'
'Haozhen Choy'
'Oliver Clarke'
'Martin J. Grannas'
'David J. Price'
'Richard Robson'

_publ_section_title
;
Trianionic Organoborate Triangles
;
_journal_name_full 'Inorganic Chemistry'
_journal_page_first 9797
_journal_page_last 9803
_journal_paper_doi 10.1021/ic800544j
_journal_volume 47
_journal_year 2008
_chemical_formula_sum 'C86 H96 B3 N13 O12'
_chemical_formula_weight 1536.19
_chemical_name_systematic
;
 ?
;
_space_group_IT_number 15
_symmetry_cell_setting monoclinic
_symmetry_space_group_name_Hall '-C 2yc'
_symmetry_space_group_name_H-M 'C 1 2/c 1'
_atom_sites_solution_hydrogens geom
_atom_sites_solution_primary direct
_atom_sites_solution_secondary difmap
_audit_creation_method SHELXL-97
_cell_angle_alpha 90.00
_cell_angle_beta 94.103(13)
_cell_angle_gamma 90.00
_cell_formula_units_Z 4
_cell_length_a 18.122(13)
_cell_length_b 29.69(2)
_cell_length_c 15.313(11)
_cell_measurement_reflns_used 912
_cell_measurement_temperature 130(1)
_cell_measurement_theta_max 27.02
_cell_measurement_theta_min 2.25
_cell_volume 8218(10)
_computing_cell_refinement 'Bruker SMART'
_computing_data_collection 'Bruker SMART'
_computing_data_reduction 'Bruker SAINT'
_computing_structure_refinement 'SHELXL-97 (Sheldrick, 1997)'
_computing_structure_solution 'Bruker SHELXTL'
_diffrn_ambient_temperature 130(2)
_diffrn_measured_fraction_theta_full 0.965
_diffrn_measured_fraction_theta_max 0.965
_diffrn_radiation_monochromator graphite
_diffrn_radiation_source 'fine-focus sealed tube'
_diffrn_radiation_type MoK\a
_diffrn_radiation_wavelength 0.71073
_diffrn_reflns_av_R_equivalents 0.1951
_diffrn_reflns_av_sigmaI/netI 0.3562
_diffrn_reflns_limit_h_max 23
_diffrn_reflns_limit_h_min -19
_diffrn_reflns_limit_k_max 23
_diffrn_reflns_limit_k_min -38
_diffrn_reflns_limit_l_max 19
_diffrn_reflns_limit_l_min -19
_diffrn_reflns_number 24070
_diffrn_reflns_theta_full 27.58
_diffrn_reflns_theta_max 27.58
_diffrn_reflns_theta_min 1.32
_exptl_absorpt_coefficient_mu 0.083
_exptl_absorpt_correction_type none
_exptl_crystal_colour colourless
_exptl_crystal_density_diffrn 1.242
_exptl_crystal_density_method 'not measured'
_exptl_crystal_description needle
_exptl_crystal_F_000 3256
_exptl_crystal_size_max 0.20
_exptl_crystal_size_mid 0.04
_exptl_crystal_size_min 0.03
_refine_diff_density_max 0.350
_refine_diff_density_min -0.297
_refine_diff_density_rms 0.065
_refine_ls_extinction_coef 0.0025(2)
_refine_ls_extinction_expression Fc^*^=kFc[1+0.001xFc^2^\l^3^/sin(2\q)]^-1/4^
_refine_ls_extinction_method SHELXL
_refine_ls_goodness_of_fit_ref 0.899
_refine_ls_hydrogen_treatment constr
_refine_ls_matrix_type full
_refine_ls_number_parameters 507
_refine_ls_number_reflns 9191
_refine_ls_number_restraints 10
_refine_ls_restrained_S_all 0.903
_refine_ls_R_factor_all 0.3053
_refine_ls_R_factor_gt 0.0944
_refine_ls_shift/su_max 0.000
_refine_ls_shift/su_mean 0.000
_refine_ls_structure_factor_coef Fsqd
_refine_ls_weighting_details 'calc w=1/[\s^2^(Fo^2^)+(0.0722P)^2^+0.0000P] where P=(Fo^2^+2Fc^2^)/3'
_refine_ls_weighting_scheme calc
_refine_ls_wR_factor_gt 0.2106
_refine_ls_wR_factor_ref 0.2637
_reflns_number_gt 2221
_reflns_number_total 9191
_reflns_threshold_expression >2sigma(I)
_cod_data_source_file ic800544j_si_002_2.cif
_cod_data_source_block dp22c2oc
_cod_depositor_comments
;
The following automatic conversions were performed:
'_symmetry_cell_setting' value 'Monoclinic' changed to 'monoclinic'
according to '/home/saulius/struct/CIF-dictionaries/cif_core.dic'
dictionary named 'cif_core.dic' version 2.4.1 from
2010-06-29.

'_exptl_absorpt_correction_type' value 'None' changed to
'none' according to '/home/saulius/struct/CIF-dictionaries/cif_core.dic'
dictionary named 'cif_core.dic' version 2.4.1 from 2010-06-29.

Automatic conversion script
Id: cif_fix_enum 1527 2010-12-29 10:47:43Z saulius 
;
_cod_original_cell_volume 8217(10)
_cod_database_code 4305559

loop_
_symmetry_equiv_pos_as_xyz
'x, y, z'
'-x, y, -z+1/2'
'x+1/2, y+1/2, z'
'-x+1/2, y+1/2, -z+1/2'
'-x, -y, -z'
'x, -y, z-1/2'
'-x+1/2, -y+1/2, -z'
'x+1/2, -y+1/2, z-1/2'

loop_
_atom_site_label
_atom_site_type_symbol
_atom_site_fract_x
_atom_site_fract_y
_atom_site_fract_z
_atom_site_U_iso_or_equiv
_atom_site_adp_type
_atom_site_occupancy
_atom_site_symmetry_multiplicity
_atom_site_calc_flag
_atom_site_refinement_flags
_atom_site_disorder_assembly
_atom_site_disorder_group
O1 O 0.0648(2) 0.54464(15) 0.2323(3) 0.0519(14) Uani 1 1 d . E .
O2 O 0.0239(3) 0.59961(16) 0.3271(4) 0.0777(19) Uani 1 1 d . E .
O3 O 0.1781(2) 0.34971(14) 0.3944(3) 0.0423(12) Uani 1 1 d . E .
O4 O 0.2871(2) 0.32595(15) 0.3342(3) 0.0417(12) Uani 1 1 d . E .
O6 O 0.2161(2) 0.27090(14) 0.4161(3) 0.0415(12) Uani 1 1 d . E .
O5 O 0.1704(2) 0.29372(14) 0.2764(3) 0.0435(12) Uani 1 1 d . E .
N1 N 0.0514(3) 0.3783(2) 0.2875(4) 0.0536(17) Uani 1 1 d . . .
H1 H 0.0920 0.3688 0.3167 0.064 Uiso 1 1 calc R . .
N2 N 0.0768(3) 0.3370(2) 0.6340(4) 0.0611(19) Uani 1 1 d D . .
H2 H 0.0389 0.3552 0.6379 0.073 Uiso 1 1 calc R A 5
N3 N 0.1530(4) 0.2934(3) 0.5795(5) 0.088(3) Uani 1 1 d D . .
H3N H 0.1746 0.2775 0.5400 0.106 Uiso 1 1 calc R B 5
N4 N 0.0210(9) 0.3227(5) 0.0698(10) 0.067(4) Uiso 0.50 1 d P C 1
N5 N 0.0278(15) 0.2982(9) 0.0415(15) 0.149(10) Uiso 0.50 1 d P C 2
N8 N 0.2544(10) 0.1934(7) 0.1167(14) 0.101(7) Uiso 0.50 1 d P D 3
N7 N 0.2186(9) 0.1837(6) 0.0913(11) 0.084(5) Uiso 0.50 1 d P D 4
C1 C 0.1138(4) 0.5488(2) 0.3050(4) 0.0422(18) Uani 1 1 d . E .
C6 C 0.1756(3) 0.5242(2) 0.3242(4) 0.0405(18) Uani 1 1 d . . .
H6 H 0.1923 0.5026 0.2842 0.049 Uiso 1 1 calc R . .
C5 C 0.2138(3) 0.5318(2) 0.4047(4) 0.0350(17) Uani 1 1 d . . .
C4 C 0.1883(3) 0.5625(2) 0.4629(4) 0.0381(17) Uani 1 1 d . . .
C3 C 0.1254(4) 0.5887(2) 0.4410(5) 0.054(2) Uani 1 1 d . E .
H3 H 0.1091 0.6111 0.4796 0.065 Uiso 1 1 calc R . .
C2 C 0.0887(4) 0.5807(2) 0.3619(5) 0.052(2) Uani 1 1 d . . .
C7 C 0.2339(3) 0.5610(2) 0.5512(4) 0.0427(19) Uani 1 1 d . . .
C8 C 0.2907(4) 0.5991(2) 0.5585(5) 0.058(2) Uani 1 1 d . . .
H8A H 0.3221 0.5975 0.5090 0.087 Uiso 1 1 calc R . .
H8B H 0.3215 0.5960 0.6134 0.087 Uiso 1 1 calc R . .
H8C H 0.2650 0.6281 0.5577 0.087 Uiso 1 1 calc R . .
C9 C 0.1864(4) 0.5638(3) 0.6292(4) 0.061(2) Uani 1 1 d . . .
H9A H 0.1497 0.5395 0.6255 0.092 Uiso 1 1 calc R . .
H9B H 0.1611 0.5930 0.6288 0.092 Uiso 1 1 calc R . .
H9C H 0.2180 0.5607 0.6836 0.092 Uiso 1 1 calc R . .
C10 C 0.2709(4) 0.5144(2) 0.5428(4) 0.0462(19) Uani 1 1 d . . .
H10A H 0.3199 0.5141 0.5758 0.055 Uiso 1 1 calc R . .
H10B H 0.2399 0.4906 0.5669 0.055 Uiso 1 1 calc R . .
C11 C 0.2796(3) 0.5058(2) 0.4448(5) 0.0410(18) Uani 1 1 d . E .
C12 C 0.3560(3) 0.5213(2) 0.4165(4) 0.0429(18) Uani 1 1 d . . .
H12A H 0.3506 0.5498 0.3831 0.051 Uiso 1 1 calc R . .
H12B H 0.3902 0.5267 0.4688 0.051 Uiso 1 1 calc R . .
C13 C 0.3873(3) 0.4841(2) 0.3588(4) 0.0354(17) Uani 1 1 d . . .
C15 C 0.3795(4) 0.4973(2) 0.2630(4) 0.055(2) Uani 1 1 d . . .
H15A H 0.4115 0.5232 0.2534 0.083 Uiso 1 1 calc R . .
H15B H 0.3279 0.5054 0.2465 0.083 Uiso 1 1 calc R . .
H15C H 0.3941 0.4720 0.2271 0.083 Uiso 1 1 calc R . .
C14 C 0.4680(3) 0.4737(2) 0.3865(4) 0.051(2) Uani 1 1 d . . .
H14A H 0.4985 0.5002 0.3763 0.076 Uiso 1 1 calc R . .
H14B H 0.4847 0.4483 0.3522 0.076 Uiso 1 1 calc R . .
H14C H 0.4727 0.4660 0.4489 0.076 Uiso 1 1 calc R . .
C21 C 0.2770(4) 0.4563(2) 0.4180(4) 0.0406(18) Uani 1 1 d . . .
C20 C 0.2193(4) 0.4265(2) 0.4285(5) 0.047(2) Uani 1 1 d . . .
H20 H 0.1764 0.4351 0.4565 0.056 Uiso 1 1 calc R . .
C19 C 0.2280(4) 0.3843(2) 0.3960(4) 0.0365(17) Uani 1 1 d . . .
C18 C 0.2908(4) 0.3712(2) 0.3566(4) 0.0392(18) Uani 1 1 d . . .
C17 C 0.3463(4) 0.4002(2) 0.3439(4) 0.0429(19) Uani 1 1 d . . .
H17 H 0.3889 0.3910 0.3159 0.052 Uiso 1 1 calc R . .
C16 C 0.3387(3) 0.4447(2) 0.3738(4) 0.0357(17) Uani 1 1 d . . .
C22 C 0.1407(4) 0.2532(2) 0.2975(4) 0.0382(17) Uani 1 1 d . E .
C27 C 0.0892(3) 0.2293(2) 0.2485(4) 0.0389(18) Uani 1 1 d . . .
H27 H 0.0723 0.2381 0.1908 0.047 Uiso 1 1 calc R . .
C26 C 0.0624(3) 0.1900(2) 0.2894(4) 0.0364(17) Uani 1 1 d . . .
C32 C 0.0000 0.1611(3) 0.2500 0.042(3) Uani 1 2 d S . .
C31 C -0.0195(4) 0.1337(2) 0.3307(4) 0.050(2) Uani 1 1 d . . .
H31A H -0.0281 0.1018 0.3142 0.060 Uiso 1 1 calc R . .
H31B H -0.0652 0.1457 0.3538 0.060 Uiso 1 1 calc R . .
C28 C 0.0455(4) 0.1371(2) 0.4017(4) 0.0379(17) Uani 1 1 d . . .
C29 C 0.0951(4) 0.0959(2) 0.4038(4) 0.053(2) Uani 1 1 d . . .
H29A H 0.0676 0.0697 0.4233 0.079 Uiso 1 1 calc R . .
H29B H 0.1385 0.1011 0.4444 0.079 Uiso 1 1 calc R . .
H29C H 0.1111 0.0902 0.3450 0.079 Uiso 1 1 calc R . .
C30 C 0.0157(4) 0.1436(2) 0.4918(4) 0.054(2) Uani 1 1 d . . .
H30A H -0.0107 0.1163 0.5078 0.082 Uiso 1 1 calc R . .
H30B H -0.0182 0.1693 0.4900 0.082 Uiso 1 1 calc R . .
H30C H 0.0570 0.1492 0.5353 0.082 Uiso 1 1 calc R . .
C25 C 0.0864(4) 0.1778(2) 0.3724(4) 0.0400(18) Uani 1 1 d . . .
C24 C 0.1405(3) 0.2024(2) 0.4206(4) 0.0360(17) Uani 1 1 d . E .
H24 H 0.1591 0.1932 0.4774 0.043 Uiso 1 1 calc R . .
C23 C 0.1652(3) 0.2402(2) 0.3821(4) 0.0354(17) Uani 1 1 d . . .
C33 C 0.0000 0.3529(3) 0.2500 0.058(3) Uani 1 2 d S . .
H33 H 0.0000 0.3209 0.2500 0.069 Uiso 1 2 calc SR . .
C34 C 0.0319(3) 0.4221(2) 0.2738(5) 0.055(2) Uani 1 1 d . . .
H34 H 0.0590 0.4478 0.2945 0.066 Uiso 1 1 calc R . .
C35 C 0.1078(19) 0.3274(10) 0.5608(12) 0.16(2) Uiso 0.50 1 d PD E 5
H35 H 0.0992 0.3419 0.5057 0.187 Uiso 0.50 1 calc PR E 5
C38 C 0.1623(9) 0.2858(6) 0.6688(8) 0.074(5) Uiso 0.50 1 d PD E 5
H38 H 0.1956 0.2655 0.6991 0.089 Uiso 0.50 1 calc PR E 5
C37 C 0.1127(8) 0.3145(5) 0.7039(8) 0.058(4) Uiso 0.50 1 d PD E 5
H37 H 0.1046 0.3180 0.7641 0.070 Uiso 0.50 1 calc PR E 5
C36 C 0.1146(10) 0.3306(6) 0.5654(8) 0.037(6) Uiso 0.50 1 d PD E 6
H36A H 0.1143 0.3492 0.5150 0.045 Uiso 0.50 1 calc PR E 6
C40 C 0.0755(9) 0.2977(4) 0.6753(11) 0.069(5) Uiso 0.50 1 d PD E 6
H40 H 0.0464 0.2907 0.7227 0.083 Uiso 0.50 1 calc PR E 6
C39 C 0.1233(10) 0.2686(6) 0.6379(11) 0.088(6) Uiso 0.50 1 d PD E 6
H39 H 0.1324 0.2378 0.6514 0.105 Uiso 0.50 1 calc PR E 6
C41 C 0.0825(7) 0.3025(4) 0.0584(6) 0.103(4) Uani 1 1 d . . .
C42 C 0.1578(5) 0.2881(3) 0.0604(6) 0.097(3) Uani 1 1 d . C .
H42A H 0.1596 0.2555 0.0510 0.145 Uiso 1 1 calc R . .
H42B H 0.1829 0.2955 0.1174 0.145 Uiso 1 1 calc R . .
H42C H 0.1826 0.3036 0.0140 0.145 Uiso 1 1 calc R . .
C45 C 0.2354(5) 0.1646(3) 0.1600(7) 0.079(3) Uani 1 1 d . . .
C46 C 0.2357(5) 0.1336(3) 0.2323(6) 0.106(4) Uani 1 1 d . D .
H46A H 0.2862 0.1225 0.2462 0.159 Uiso 1 1 calc R . .
H46B H 0.2031 0.1081 0.2164 0.159 Uiso 1 1 calc R . .
H46C H 0.2182 0.1490 0.2835 0.159 Uiso 1 1 calc R . .
B1 B 0.0000 0.5713(5) 0.2500 0.063(4) Uani 1 2 d S . .
B2 B 0.2146(4) 0.3098(3) 0.3531(5) 0.040(2) Uani 1 1 d . . .
C50 C 0.3716(7) 0.6975(5) 0.6422(8) 0.152(5) Uiso 1 1 d . . .
C43 C 0.0151(10) 0.4699(6) 0.5044(10) 0.052(5) Uiso 0.50 1 d P . 9
C44 C -0.0269(10) 0.5074(8) 0.5128(14) 0.085(7) Uiso 0.50 1 d P . 9
N6 N 0.0452(7) 0.4349(5) 0.5008(8) 0.069(4) Uiso 0.50 1 d P . 9
N9 N 0.4831(12) 0.6470(6) 0.7210(12) 0.130(7) Uiso 0.50 1 d P . 7
C48 C 0.4431(14) 0.6752(9) 0.6885(16) 0.137(9) Uiso 0.50 1 d P F 7
N10 N 0.4640(11) 0.7542(7) 0.6386(13) 0.156(8) Uiso 0.50 1 d P F 8
C49 C 0.4182(13) 0.7263(8) 0.6436(14) 0.108(7) Uiso 0.50 1 d P F 8

loop_
_atom_site_aniso_label
_atom_site_aniso_U_11
_atom_site_aniso_U_22
_atom_site_aniso_U_33
_atom_site_aniso_U_23
_atom_site_aniso_U_13
_atom_site_aniso_U_12
O1 0.059(3) 0.040(3) 0.052(3) 0.005(3) -0.027(3) -0.009(3)
O2 0.061(3) 0.037(3) 0.125(5) -0.018(3) -0.061(3) 0.012(3)
O3 0.035(3) 0.033(3) 0.057(3) 0.004(2) -0.008(2) -0.002(2)
O4 0.040(3) 0.035(3) 0.049(3) -0.004(2) -0.007(2) 0.001(2)
O6 0.044(3) 0.037(3) 0.042(3) -0.002(2) -0.011(2) -0.003(2)
O5 0.051(3) 0.031(3) 0.045(3) 0.004(2) -0.020(2) -0.005(2)
N1 0.033(3) 0.046(4) 0.078(5) 0.001(4) -0.020(3) 0.002(3)
N2 0.057(4) 0.078(5) 0.048(4) -0.017(4) 0.001(3) 0.003(4)
N3 0.093(6) 0.079(6) 0.095(6) -0.061(5) 0.021(5) -0.031(5)
C1 0.039(4) 0.045(5) 0.040(4) 0.004(4) -0.019(3) -0.013(4)
C6 0.037(4) 0.040(4) 0.043(4) 0.002(3) -0.012(3) -0.006(3)
C5 0.039(4) 0.033(4) 0.032(4) 0.004(3) -0.005(3) -0.004(3)
C4 0.028(4) 0.040(4) 0.044(4) -0.014(4) -0.009(3) -0.002(3)
C3 0.049(5) 0.038(5) 0.071(6) -0.018(4) -0.026(4) 0.007(4)
C2 0.051(5) 0.034(4) 0.066(5) -0.011(4) -0.019(4) 0.010(4)
C7 0.039(4) 0.040(4) 0.046(5) -0.007(4) -0.017(3) 0.000(4)
C8 0.062(5) 0.045(5) 0.063(5) -0.012(4) -0.018(4) 0.006(4)
C9 0.052(5) 0.086(7) 0.045(5) -0.018(4) -0.003(4) 0.010(5)
C10 0.054(5) 0.041(5) 0.042(5) -0.001(4) -0.012(4) 0.007(4)
C11 0.029(4) 0.032(4) 0.061(5) 0.002(4) -0.009(3) -0.006(3)
C12 0.044(4) 0.037(4) 0.046(5) -0.004(4) -0.008(3) -0.001(4)
C13 0.033(4) 0.034(4) 0.038(4) 0.001(3) -0.008(3) -0.001(3)
C15 0.068(5) 0.052(5) 0.045(5) 0.008(4) -0.004(4) -0.010(4)
C14 0.038(4) 0.047(5) 0.066(5) 0.005(4) -0.005(4) -0.007(4)
C21 0.037(4) 0.031(4) 0.052(5) 0.004(4) -0.013(3) -0.001(4)
C20 0.039(4) 0.033(4) 0.068(5) 0.003(4) -0.006(4) 0.001(4)
C19 0.039(4) 0.033(4) 0.036(4) -0.003(3) -0.005(3) 0.000(4)
C18 0.039(4) 0.030(4) 0.047(5) 0.000(4) -0.012(3) -0.005(4)
C17 0.033(4) 0.038(4) 0.055(5) -0.009(4) -0.012(3) 0.012(4)
C16 0.024(4) 0.041(5) 0.040(4) 0.002(4) -0.009(3) 0.003(3)
C22 0.052(4) 0.017(4) 0.044(4) 0.002(3) -0.013(3) -0.005(3)
C27 0.046(4) 0.029(4) 0.039(4) -0.001(3) -0.015(3) -0.004(3)
C26 0.036(4) 0.029(4) 0.043(4) -0.003(3) -0.010(3) -0.001(3)
C32 0.049(6) 0.033(6) 0.043(6) 0.000 -0.008(5) 0.000
C31 0.056(5) 0.039(4) 0.051(5) 0.009(4) -0.023(4) -0.002(4)
C28 0.044(4) 0.031(4) 0.037(4) -0.001(3) -0.015(3) 0.002(3)
C29 0.068(5) 0.021(4) 0.066(5) 0.010(4) -0.016(4) -0.001(4)
C30 0.065(5) 0.047(5) 0.049(5) 0.003(4) -0.007(4) -0.005(4)
C25 0.053(5) 0.028(4) 0.036(4) -0.001(3) -0.012(3) -0.003(4)
C24 0.047(4) 0.022(4) 0.037(4) -0.008(3) -0.012(3) 0.000(3)
C23 0.028(4) 0.029(4) 0.047(4) -0.008(3) -0.013(3) 0.000(3)
C33 0.046(7) 0.037(7) 0.086(9) 0.000 -0.013(6) 0.000
C34 0.052(5) 0.044(5) 0.067(6) -0.003(4) -0.005(4) -0.001(4)
C41 0.102(9) 0.119(10) 0.086(8) 0.051(7) -0.019(7) -0.047(9)
C42 0.102(8) 0.089(8) 0.102(8) 0.006(6) 0.024(7) -0.003(7)
C45 0.086(7) 0.071(7) 0.082(8) -0.019(6) 0.019(6) 0.021(6)
C46 0.134(9) 0.102(9) 0.081(8) 0.000(7) 0.008(7) 0.041(7)
B1 0.040(8) 0.063(10) 0.083(11) 0.000 -0.030(8) 0.000
B2 0.039(5) 0.031(5) 0.047(5) -0.009(4) -0.025(4) 0.012(4)

loop_
_atom_type_symbol
_atom_type_description
_atom_type_scat_dispersion_real
_atom_type_scat_dispersion_imag
_atom_type_scat_source
C C 0.0033 0.0016 'International Tables Vol C Tables 4.2.6.8 and 6.1.1.4'
H H 0.0000 0.0000 'International Tables Vol C Tables 4.2.6.8 and 6.1.1.4'
N N 0.0061 0.0033 'International Tables Vol C Tables 4.2.6.8 and 6.1.1.4'
O O 0.0106 0.0060 'International Tables Vol C Tables 4.2.6.8 and 6.1.1.4'
B B 0.0013 0.0007 'International Tables Vol C Tables 4.2.6.8 and 6.1.1.4'

loop_
_geom_angle_atom_site_label_1
_geom_angle_atom_site_label_2
_geom_angle_atom_site_label_3
_geom_angle
_geom_angle_site_symmetry_1
_geom_angle_site_symmetry_3
_geom_angle_publ_flag
C1 O1 B1 106.4(5) . . ?
C2 O2 B1 105.6(5) . . ?
C19 O3 B2 106.6(5) . . ?
C18 O4 B2 107.4(5) . . ?
C23 O6 B2 106.6(5) . . ?
C23 O6 N3 100.6(4) . . ?
B2 O6 N3 112.7(4) . . ?
C22 O5 B2 107.5(5) . . ?
C33 N1 C34 108.4(6) . . ?
C33 N1 O3 127.1(5) . . ?
C34 N1 O3 124.3(4) . . ?
C33 N1 H1 125.8 . . ?
C34 N1 H1 125.8 . . ?
C36 N2 C40 106.3(11) . . ?
C35 N2 C40 103.6(14) . . ?
C36 N2 C37 107.8(10) . . ?
C35 N2 C37 110.2(11) . . ?
C36 N2 H2 126.9 . . ?
C35 N2 H2 124.9 . . ?
C40 N2 H2 117.9 . . ?
C37 N2 H2 124.9 . . ?
C39 N3 C36 110.2(12) . . ?
C39 N3 C35 107.4(15) . . ?
C36 N3 C38 108.9(10) . . ?
C35 N3 C38 111.6(11) . . ?
C39 N3 H3N 113.2 . . ?
C36 N3 H3N 126.5 . . ?
C35 N3 H3N 124.2 . . ?
C38 N3 H3N 124.2 . . ?
C6 C1 O1 127.1(7) . . ?
C6 C1 C2 122.5(6) . . ?
O1 C1 C2 110.3(6) . . ?
C1 C6 C5 117.2(6) . . ?
C1 C6 H6 121.4 . . ?
C5 C6 H6 121.4 . . ?
C4 C5 C6 120.9(6) . . ?
C4 C5 C11 111.4(6) . . ?
C6 C5 C11 127.3(6) . . ?
C5 C4 C3 121.1(6) . . ?
C5 C4 C7 111.5(6) . . ?
C3 C4 C7 127.3(6) . . ?
C2 C3 C4 117.0(7) . . ?
C2 C3 H3 121.5 . . ?
C4 C3 H3 121.5 . . ?
C3 C2 O2 128.5(7) . . ?
C3 C2 C1 121.2(6) . . ?
O2 C2 C1 110.2(6) . . ?
C9 C7 C8 108.5(6) . . ?
C9 C7 C4 113.0(5) . . ?
C8 C7 C4 111.1(6) . . ?
C9 C7 C10 112.8(6) . . ?
C8 C7 C10 111.9(5) . . ?
C4 C7 C10 99.4(5) . . ?
C7 C8 H8A 109.5 . . ?
C7 C8 H8B 109.5 . . ?
H8A C8 H8B 109.5 . . ?
C7 C8 H8C 109.5 . . ?
H8A C8 H8C 109.5 . . ?
H8B C8 H8C 109.5 . . ?
C7 C9 H9A 109.5 . . ?
C7 C9 H9B 109.5 . . ?
H9A C9 H9B 109.5 . . ?
C7 C9 H9C 109.5 . . ?
H9A C9 H9C 109.5 . . ?
H9B C9 H9C 109.5 . . ?
C11 C10 C7 107.7(5) . . ?
C11 C10 H10A 110.2 . . ?
C7 C10 H10A 110.2 . . ?
C11 C10 H10B 110.2 . . ?
C7 C10 H10B 110.2 . . ?
H10A C10 H10B 108.5 . . ?
C5 C11 C21 111.9(5) . . ?
C5 C11 C10 100.3(5) . . ?
C21 C11 C10 114.7(6) . . ?
C5 C11 C12 115.4(5) . . ?
C21 C11 C12 102.8(5) . . ?
C10 C11 C12 112.2(5) . . ?
C21 C11 B1 99.7(4) . . ?
C10 C11 B1 106.8(3) . . ?
C12 C11 B1 120.2(4) . . ?
C5 C11 B2 105.1(4) . . ?
C10 C11 B2 110.6(4) . . ?
C12 C11 B2 112.5(4) . . ?
B1 C11 B2 93.01(17) . . ?
C13 C12 C11 108.6(5) . . ?
C13 C12 H12A 110.0 . . ?
C11 C12 H12A 110.0 . . ?
C13 C12 H12B 110.0 . . ?
C11 C12 H12B 110.0 . . ?
H12A C12 H12B 108.4 . . ?
C16 C13 C15 109.7(5) . . ?
C16 C13 C14 111.3(5) . . ?
C15 C13 C14 110.0(5) . . ?
C16 C13 C12 103.1(5) . . ?
C15 C13 C12 110.7(5) . . ?
C14 C13 C12 111.7(5) . . ?
C13 C15 H15A 109.5 . . ?
C13 C15 H15B 109.5 . . ?
H15A C15 H15B 109.5 . . ?
C13 C15 H15C 109.5 . . ?
H15A C15 H15C 109.5 . . ?
H15B C15 H15C 109.5 . . ?
C13 C14 H14A 109.5 . . ?
C13 C14 H14B 109.5 . . ?
H14A C14 H14B 109.5 . . ?
C13 C14 H14C 109.5 . . ?
H14A C14 H14C 109.5 . . ?
H14B C14 H14C 109.5 . . ?
C20 C21 C16 122.6(6) . . ?
C20 C21 C11 126.3(6) . . ?
C16 C21 C11 111.0(6) . . ?
C19 C20 C21 115.9(7) . . ?
C19 C20 H20 122.1 . . ?
C21 C20 H20 122.1 . . ?
C20 C19 O3 127.2(6) . . ?
C20 C19 C18 122.6(7) . . ?
O3 C19 C18 110.2(6) . . ?
C17 C18 C19 121.9(7) . . ?
C17 C18 O4 127.4(7) . . ?
C19 C18 O4 110.8(6) . . ?
C18 C17 C16 117.5(6) . . ?
C18 C17 H17 121.3 . . ?
C16 C17 H17 121.3 . . ?
C21 C16 C17 119.4(6) . . ?
C21 C16 C13 112.7(6) . . ?
C17 C16 C13 127.8(6) . . ?
C27 C22 O5 126.6(6) . . ?
C27 C22 C23 122.1(6) . . ?
O5 C22 C23 111.1(5) . . ?
C22 C27 C26 115.3(6) . . ?
C22 C27 H27 122.3 . . ?
C26 C27 H27 122.3 . . ?
C25 C26 C27 122.0(6) . . ?
C25 C26 C32 113.7(6) . . ?
C27 C26 C32 123.9(6) . . ?
C26 C32 C26 110.9(8) 2 . ?
C26 C32 C31 100.8(3) 2 2 ?
C26 C32 C31 114.3(4) . 2 ?
C26 C32 C31 114.3(4) 2 . ?
C26 C32 C31 100.8(3) . . ?
C31 C32 C31 116.3(8) 2 . ?
C26 C32 B2 98.1(4) 2 . ?
C31 C32 B2 114.6(3) 2 . ?
C31 C32 B2 110.9(3) . . ?
C32 C31 C28 108.8(5) . . ?
C32 C31 H31A 109.9 . . ?
C28 C31 H31A 109.9 . . ?
C32 C31 H31B 109.9 . . ?
C28 C31 H31B 109.9 . . ?
H31A C31 H31B 108.3 . . ?
C25 C28 C29 110.5(6) . . ?
C25 C28 C30 112.5(6) . . ?
C29 C28 C30 109.2(5) . . ?
C25 C28 C31 102.1(5) . . ?
C29 C28 C31 112.4(5) . . ?
C30 C28 C31 110.0(6) . . ?
C28 C29 H29A 109.5 . . ?
C28 C29 H29B 109.5 . . ?
H29A C29 H29B 109.5 . . ?
C28 C29 H29C 109.5 . . ?
H29A C29 H29C 109.5 . . ?
H29B C29 H29C 109.5 . . ?
C28 C30 H30A 109.5 . . ?
C28 C30 H30B 109.5 . . ?
H30A C30 H30B 109.5 . . ?
C28 C30 H30C 109.5 . . ?
H30A C30 H30C 109.5 . . ?
H30B C30 H30C 109.5 . . ?
C26 C25 C24 121.4(6) . . ?
C26 C25 C28 111.1(6) . . ?
C24 C25 C28 127.4(6) . . ?
C23 C24 C25 116.4(6) . . ?
C23 C24 H24 121.8 . . ?
C25 C24 H24 121.8 . . ?
C24 C23 O6 128.2(6) . . ?
C24 C23 C22 122.6(6) . . ?
O6 C23 C22 109.2(6) . . ?
N1 C33 N1 109.1(9) . 2 ?
N1 C33 H33 125.4 . . ?
N1 C33 H33 125.4 2 . ?
C34 C34 N1 107.0(4) 2 . ?
C34 C34 H34 126.5 2 . ?
N1 C34 H34 126.5 . . ?
N3 C35 N2 106.1(11) . . ?
N3 C35 H35 127.0 . . ?
N2 C35 H35 127.0 . . ?
C37 C38 N3 104.4(12) . . ?
C37 C38 H38 127.8 . . ?
N3 C38 H38 127.8 . . ?
C38 C37 N2 106.4(11) . . ?
C38 C37 H37 126.8 . . ?
N2 C37 H37 126.8 . . ?
N2 C36 N3 107.0(9) . . ?
N2 C36 H36A 126.5 . . ?
N3 C36 H36A 126.5 . . ?
N2 C40 C39 108.7(13) . . ?
N2 C40 H40 125.7 . . ?
C39 C40 H40 125.7 . . ?
N3 C39 C40 103.7(13) . . ?
N3 C39 H39 128.2 . . ?
C40 C39 H39 128.2 . . ?
N5 C41 C42 152(2) . . ?
N4 C41 C42 166.0(15) . . ?
C41 C42 H42A 109.5 . . ?
C41 C42 H42B 109.5 . . ?
H42A C42 H42B 109.5 . . ?
C41 C42 H42C 109.5 . . ?
H42A C42 H42C 109.5 . . ?
H42B C42 H42C 109.5 . . ?
N8 C45 C46 159.1(16) . . ?
N7 C45 C46 162.1(14) . . ?
C45 C46 H46A 109.5 . . ?
C45 C46 H46B 109.5 . . ?
H46A C46 H46B 109.5 . . ?
C45 C46 H46C 109.5 . . ?
H46A C46 H46C 109.5 . . ?
H46B C46 H46C 109.5 . . ?
O1 B1 O1 114.3(10) . 2 ?
O1 B1 O2 110.6(3) . 2 ?
O1 B1 O2 105.2(2) 2 2 ?
O1 B1 O2 105.2(2) . . ?
O1 B1 O2 110.6(3) 2 . ?
O2 B1 O2 111.2(10) 2 . ?
O4 B2 O5 113.7(6) . . ?
O4 B2 O6 114.1(5) . . ?
O5 B2 O6 104.5(5) . . ?
O4 B2 O3 104.7(5) . . ?
O5 B2 O3 111.2(5) . . ?
O6 B2 O3 108.7(6) . . ?
C32 B2 C11 150.82(16) . . ?
C44 C43 N6 129(3) 5_566 . ?
N6 C43 C44 173(2) . . ?
N6 C43 C43 167(2) . 5_566 ?
C43 C44 N6 153.0(19) . 5_566 ?
N9 C48 C50 160(2) . . ?
N10 C49 C50 175(3) . . ?

loop_
_geom_bond_atom_site_label_1
_geom_bond_atom_site_label_2
_geom_bond_distance
_geom_bond_site_symmetry_2
_geom_bond_publ_flag
O1 C1 1.379(6) . ?
O1 B1 1.457(8) . ?
O2 C2 1.374(7) . ?
O2 B1 1.489(9) . ?
O3 C19 1.368(7) . ?
O3 B2 1.517(8) . ?
O3 N1 2.851(7) . ?
O4 C18 1.386(7) . ?
O4 B2 1.448(9) . ?
O6 C23 1.371(6) . ?
O6 B2 1.503(9) . ?
O6 N3 2.902(8) . ?
O5 C22 1.365(7) . ?
O5 B2 1.455(8) . ?
N1 C33 1.300(7) . ?
N1 C34 1.359(8) . ?
N1 H1 0.8800 . ?
N2 C36 1.308(9) . ?
N2 C35 1.322(11) . ?
N2 C40 1.329(9) . ?
N2 C37 1.384(9) . ?
N2 H2 0.8800 . ?
N3 C39 1.303(10) . ?
N3 C36 1.315(9) . ?
N3 C35 1.318(11) . ?
N3 C38 1.385(10) . ?
N3 H3N 0.8800 . ?
N4 C41 1.287(18) . ?
N5 C41 1.01(2) . ?
N8 C45 1.149(19) . ?
N7 C45 1.215(18) . ?
C1 C6 1.352(8) . ?
C1 C2 1.385(9) . ?
C6 C5 1.388(8) . ?
C6 H6 0.9500 . ?
C5 C4 1.378(8) . ?
C5 C11 1.513(8) . ?
C4 C3 1.402(8) . ?
C4 C7 1.533(8) . ?
C3 C2 1.360(8) . ?
C3 H3 0.9500 . ?
C7 C9 1.524(9) . ?
C7 C8 1.529(8) . ?
C7 C10 1.547(8) . ?
C8 H8A 0.9800 . ?
C8 H8B 0.9800 . ?
C8 H8C 0.9800 . ?
C9 H9A 0.9800 . ?
C9 H9B 0.9800 . ?
C9 H9C 0.9800 . ?
C10 C11 1.541(9) . ?
C10 H10A 0.9900 . ?
C10 H10B 0.9900 . ?
C11 C21 1.527(8) . ?
C11 C12 1.550(8) . ?
C12 C13 1.548(8) . ?
C12 H12A 0.9900 . ?
C12 H12B 0.9900 . ?
C13 C16 1.491(8) . ?
C13 C15 1.516(8) . ?
C13 C14 1.525(7) . ?
C15 H15A 0.9800 . ?
C15 H15B 0.9800 . ?
C15 H15C 0.9800 . ?
C14 H14A 0.9800 . ?
C14 H14B 0.9800 . ?
C14 H14C 0.9800 . ?
C21 C20 1.386(8) . ?
C21 C16 1.392(8) . ?
C20 C19 1.362(8) . ?
C20 H20 0.9500 . ?
C19 C18 1.383(9) . ?
C18 C17 1.349(8) . ?
C17 C16 1.408(8) . ?
C17 H17 0.9500 . ?
C22 C27 1.356(7) . ?
C22 C23 1.394(8) . ?
C27 C26 1.427(8) . ?
C27 H27 0.9500 . ?
C26 C25 1.363(8) . ?
C26 C32 1.509(7) . ?
C32 C26 1.509(7) 2 ?
C32 C31 1.542(8) 2 ?
C32 C31 1.542(8) . ?
C31 C28 1.547(8) . ?
C31 H31A 0.9900 . ?
C31 H31B 0.9900 . ?
C28 C25 1.503(8) . ?
C28 C29 1.518(8) . ?
C28 C30 1.529(9) . ?
C29 H29A 0.9800 . ?
C29 H29B 0.9800 . ?
C29 H29C 0.9800 . ?
C30 H30A 0.9800 . ?
C30 H30B 0.9800 . ?
C30 H30C 0.9800 . ?
C25 C24 1.391(7) . ?
C24 C23 1.359(8) . ?
C24 H24 0.9500 . ?
C33 N1 1.300(7) 2 ?
C33 H33 0.9500 . ?
C34 C34 1.322(12) 2 ?
C34 H34 0.9500 . ?
C35 H35 0.9500 . ?
C38 C37 1.374(14) . ?
C38 H38 0.9500 . ?
C37 H37 0.9500 . ?
C36 H36A 0.9500 . ?
C40 C39 1.375(14) . ?
C40 H40 0.9500 . ?
C39 H39 0.9500 . ?
C41 C42 1.429(13) . ?
C42 H42A 0.9800 . ?
C42 H42B 0.9800 . ?
C42 H42C 0.9800 . ?
C45 C46 1.440(12) . ?
C46 H46A 0.9800 . ?
C46 H46B 0.9800 . ?
C46 H46C 0.9800 . ?
B1 O1 1.457(8) 2 ?
B1 O2 1.489(9) 2 ?
C50 C49 1.20(2) . ?
C50 C48 1.58(3) . ?
C43 N6 1.178(18) . ?
C43 C44 1.36(2) . ?
C44 C43 0.76(3) 5_566 ?
C44 N6 1.75(3) 5_566 ?
N6 C44 1.75(3) 5_566 ?
N9 N9 1.04(3) 2_656 ?
N9 C48 1.19(3) . ?
N10 C49 1.18(3) . ?
